data_7025489
loop_
_publ_author_name
'Hu, Minggang'
'Wang, Mei'
'Zhu, Hongjun'
'Zhang, Lu'
'Zhang, Hui'
'Sun, Licheng'

_publ_section_title
;
 Preparation and structures of enantiomeric dinuclear zirconium and
 hafnium complexes containing two homochiral N atoms, and their catalytic
 property for polymerization of rac-lactide.
;
_journal_issue 18
_journal_name_full 'Dalton transactions (Cambridge, England : 2003)'
_journal_page_first 4440
_journal_page_last 4446
_journal_paper_doi 10.1039/c001148g
_journal_volume 39
_journal_year 2010
_chemical_formula_sum 'C58 H75 Cl3 Hf2 N4 O7'
_chemical_formula_weight 1403.55
_chemical_name_systematic
;
?
;
_space_group_IT_number 19
_symmetry_cell_setting orthorhombic
_symmetry_space_group_name_Hall 'P 2ac 2ab'
_symmetry_space_group_name_H-M 'P 21 21 21'
_atom_sites_solution_hydrogens geom
_atom_sites_solution_primary direct
_atom_sites_solution_secondary difmap
_audit_creation_method SHELXL-97
_cell_angle_alpha 90.00
_cell_angle_beta 90.00
_cell_angle_gamma 90.00
_cell_formula_units_Z 4
_cell_length_a 14.6202(9)
_cell_length_b 15.7804(11)
_cell_length_c 27.372(2)
_cell_measurement_temperature 298(2)
_cell_volume 6315.1(7)
_computing_structure_refinement 'SHELXL-97 (Sheldrick, 1997)'
_computing_structure_solution 'SHELXS-97 (Sheldrick, 1990)'
_diffrn_ambient_temperature 298(2)
_diffrn_measured_fraction_theta_full 0.996
_diffrn_measured_fraction_theta_max 0.996
_diffrn_radiation_monochromator graphite
_diffrn_radiation_source 'fine-focus sealed tube'
_diffrn_radiation_type MoK\a
_diffrn_radiation_wavelength 0.71073
_diffrn_reflns_av_R_equivalents 0.0831
_diffrn_reflns_av_sigmaI/netI 0.1096
_diffrn_reflns_limit_h_max 18
_diffrn_reflns_limit_h_min -18
_diffrn_reflns_limit_k_max 20
_diffrn_reflns_limit_k_min -18
_diffrn_reflns_limit_l_max 35
_diffrn_reflns_limit_l_min -33
_diffrn_reflns_number 41552
_diffrn_reflns_theta_full 27.53
_diffrn_reflns_theta_max 27.53
_diffrn_reflns_theta_min 1.90
_exptl_absorpt_coefficient_mu 3.462
_exptl_absorpt_correction_T_max 0.731
_exptl_absorpt_correction_T_min 0.576
_exptl_absorpt_correction_type empirical
_exptl_crystal_density_diffrn 1.476
_exptl_crystal_density_method 'not measured'
_exptl_crystal_F_000 2808
_exptl_crystal_size_max 0.33
_exptl_crystal_size_mid 0.31
_exptl_crystal_size_min 0.18
_refine_diff_density_max 1.251
_refine_diff_density_min -1.093
_refine_diff_density_rms 0.127
_refine_ls_abs_structure_details 'Flack H D (1983), Acta Cryst. A39, 876-881'
_refine_ls_abs_structure_Flack -0.003(10)
_refine_ls_extinction_method none
_refine_ls_goodness_of_fit_ref 0.975
_refine_ls_hydrogen_treatment constr
_refine_ls_matrix_type full
_refine_ls_number_parameters 713
_refine_ls_number_reflns 14412
_refine_ls_number_restraints 75
_refine_ls_restrained_S_all 0.977
_refine_ls_R_factor_all 0.0952
_refine_ls_R_factor_gt 0.0546
_refine_ls_shift/su_max 0.004
_refine_ls_shift/su_mean 0.000
_refine_ls_structure_factor_coef Fsqd
_refine_ls_weighting_details 'calc w=1/[\s^2^(Fo^2^)+(0.0348P)^2^+0.0000P] where P=(Fo^2^+2Fc^2^)/3'
_refine_ls_weighting_scheme calc
_refine_ls_wR_factor_gt 0.0971
_refine_ls_wR_factor_ref 0.1126
_reflns_number_gt 9553
_reflns_number_total 14412
_reflns_threshold_expression >2sigma(I)
_cod_data_source_file c001148g.txt
_cod_data_source_block N(R)N(R)-3
_cod_depositor_comments
;
The following automatic conversions were performed:

'_symmetry_cell_setting' value 'Orthorhombic' changed to
'orthorhombic' according to
/home/saulius/struct/CIF-dictionaries/cif_core.dic dictionary named
'cif_core.dic' version 2.4.2 from 2011-04-26.

Automatic conversion script
Id: cif_fix_values 1891 2012-01-12 08:04:46Z andrius 
;
_cod_original_sg_symbol_H-M P2(1)2(1)2(1)
_cod_database_code 7025489

loop_
_symmetry_equiv_pos_as_xyz
'x, y, z'
'-x+1/2, -y, z+1/2'
'-x, y+1/2, -z+1/2'
'x+1/2, -y+1/2, -z'

loop_
_atom_site_label
_atom_site_type_symbol
_atom_site_fract_x
_atom_site_fract_y
_atom_site_fract_z
_atom_site_U_iso_or_equiv
_atom_site_adp_type
_atom_site_occupancy
_atom_site_symmetry_multiplicity
_atom_site_calc_flag
_atom_site_refinement_flags
_atom_site_disorder_assembly
_atom_site_disorder_group
Hf2 Hf 0.03768(2) 0.63398(2) 1.064607(13) 0.03966(10) Uani 1 1 d . . .
Hf1 Hf 0.04644(3) 0.43131(2) 1.004730(14) 0.04672(11) Uani 1 1 d . . .
Cl3 Cl 0.02823(16) 0.72389(17) 0.99038(9) 0.0605(7) Uani 1 1 d . . .
Cl1 Cl 0.0363(2) 0.32488(17) 1.06901(10) 0.0757(8) Uani 1 1 d . . .
Cl2 Cl -0.11110(16) 0.39156(18) 0.97928(11) 0.0717(8) Uani 1 1 d . . .
O3 O 0.1711(4) 0.6661(4) 1.0683(2) 0.0490(16) Uani 1 1 d . . .
O5 O -0.0289(4) 0.5426(4) 1.0205(2) 0.0501(15) Uani 1 1 d . . .
H5B H -0.0879 0.5508 1.0087 0.060 Uiso 1 1 calc R . .
O2 O 0.0867(3) 0.4890(4) 0.9434(2) 0.0479(16) Uani 1 1 d . . .
O4 O 0.0046(3) 0.5923(4) 1.1300(2) 0.0419(15) Uani 1 1 d . . .
O1 O 0.1088(3) 0.5107(4) 1.0597(2) 0.0458(15) Uani 1 1 d . . .
N3 N 0.0467(5) 0.7657(4) 1.1068(3) 0.0457(18) Uani 1 1 d . . .
N1 N 0.2092(4) 0.4020(5) 1.0122(3) 0.048(2) Uani 1 1 d . . .
N4 N -0.1102(4) 0.6952(5) 1.0715(3) 0.0411(18) Uani 1 1 d . . .
C41 C -0.0336(6) 0.7056(5) 1.1825(3) 0.042(2) Uani 1 1 d . . .
C28 C 0.1973(6) 0.7451(7) 1.0754(4) 0.050(3) Uani 1 1 d . . .
C46 C -0.0464(6) 0.6215(5) 1.1681(3) 0.0410(19) Uani 1 1 d . . .
C34 C -0.0294(6) 0.8228(6) 1.0941(4) 0.056(3) Uani 1 1 d . . .
H34A H -0.0141 0.8532 1.0644 0.068 Uiso 1 1 calc R . .
H34B H -0.0372 0.8641 1.1200 0.068 Uiso 1 1 calc R . .
C35 C -0.1168(6) 0.7765(6) 1.0867(3) 0.047(2) Uani 1 1 d . . .
C18 C 0.1350(6) 0.4830(6) 0.8584(3) 0.047(2) Uani 1 1 d . . .
C33 C 0.1362(6) 0.8049(7) 1.0953(4) 0.052(3) Uani 1 1 d . . .
C12 C 0.0373(9) 0.2823(6) 0.9199(4) 0.072(3) Uani 1 1 d . . .
H12A H -0.0217 0.3034 0.9167 0.087 Uiso 1 1 calc R . .
C14 C 0.2387(5) 0.4543(6) 0.9256(3) 0.045(2) Uani 1 1 d . . .
C15 C 0.3082(6) 0.4331(6) 0.8927(3) 0.048(2) Uani 1 1 d . . .
H15A H 0.3656 0.4183 0.9046 0.058 Uiso 1 1 calc R . .
C48 C -0.0292(7) 0.4314(7) 1.1907(4) 0.072(3) Uani 1 1 d . . .
H48A H 0.0165 0.4562 1.1700 0.107 Uiso 1 1 calc R . .
H48B H -0.0356 0.3724 1.1830 0.107 Uiso 1 1 calc R . .
H48C H -0.0110 0.4374 1.2243 0.107 Uiso 1 1 calc R . .
C47 C -0.1225(6) 0.4774(6) 1.1825(4) 0.053(3) Uani 1 1 d . . .
C40 C 0.0473(6) 0.7517(6) 1.1611(3) 0.049(2) Uani 1 1 d . . .
H40A H 0.0519 0.8066 1.1769 0.059 Uiso 1 1 calc R . .
H40B H 0.1022 0.7202 1.1693 0.059 Uiso 1 1 calc R . .
C36 C -0.1999(7) 0.8171(8) 1.0906(4) 0.078(4) Uani 1 1 d . . .
H36A H -0.2027 0.8737 1.0999 0.093 Uiso 1 1 calc R . .
C13 C 0.2599(6) 0.4620(6) 0.9786(3) 0.048(3) Uani 1 1 d . . .
H13A H 0.2465 0.5195 0.9888 0.058 Uiso 1 1 calc R . .
H13B H 0.3250 0.4530 0.9830 0.058 Uiso 1 1 calc R . .
N2 N 0.0881(6) 0.3126(5) 0.9557(3) 0.061(2) Uani 1 1 d . . .
C1 C 0.1854(5) 0.4850(6) 1.0844(3) 0.046(2) Uani 1 1 d . . .
C7 C 0.2289(7) 0.3127(6) 1.0001(4) 0.062(3) Uani 1 1 d . . .
H7A H 0.2932 0.3072 0.9919 0.075 Uiso 1 1 calc R . .
H7B H 0.2174 0.2780 1.0287 0.075 Uiso 1 1 calc R . .
C25 C 0.0292(7) 0.6040(7) 0.8562(4) 0.075(3) Uani 1 1 d . . .
H25A H -0.0271 0.6263 0.8435 0.112 Uiso 1 1 calc R . .
H25B H 0.0790 0.6397 0.8462 0.112 Uiso 1 1 calc R . .
H25C H 0.0264 0.6025 0.8912 0.112 Uiso 1 1 calc R . .
C24 C 0.0437(7) 0.5165(7) 0.8371(3) 0.060(3) Uani 1 1 d . . .
C45 C -0.1127(6) 0.5710(6) 1.1924(3) 0.045(2) Uani 1 1 d . . .
C2 C 0.2102(6) 0.5157(7) 1.1292(3) 0.050(2) Uani 1 1 d . . .
H2A H 0.1744 0.5560 1.1450 0.059 Uiso 1 1 calc R . .
C19 C 0.1512(5) 0.4743(6) 0.9083(3) 0.041(2) Uani 1 1 d . . .
C27 C -0.0384(8) 0.4592(8) 0.8517(4) 0.090(4) Uani 1 1 d . . .
H27A H -0.0937 0.4816 0.8379 0.136 Uiso 1 1 calc R . .
H27B H -0.0437 0.4577 0.8867 0.136 Uiso 1 1 calc R . .
H27C H -0.0285 0.4028 0.8397 0.136 Uiso 1 1 calc R . .
C5 C 0.3170(7) 0.3959(7) 1.0818(4) 0.061(3) Uani 1 1 d . . .
H5A H 0.3531 0.3568 1.0653 0.073 Uiso 1 1 calc R . .
C10 C 0.1510(9) 0.1899(9) 0.8905(5) 0.097(5) Uani 1 1 d . . .
H10A H 0.1732 0.1494 0.8689 0.117 Uiso 1 1 calc R . .
C6 C 0.2375(5) 0.4245(6) 1.0611(3) 0.045(2) Uani 1 1 d . . .
C44 C -0.1651(6) 0.6114(6) 1.2275(3) 0.049(2) Uani 1 1 d . A .
H44A H -0.2100 0.5799 1.2433 0.059 Uiso 1 1 calc R . .
C42 C -0.0879(6) 0.7404(6) 1.2181(3) 0.049(2) Uani 1 1 d . A .
H42A H -0.0783 0.7965 1.2272 0.059 Uiso 1 1 calc R . .
C4 C 0.3437(6) 0.4252(7) 1.1277(4) 0.061(3) Uani 1 1 d . . .
H4A H 0.3966 0.4048 1.1425 0.073 Uiso 1 1 calc R . .
C21 C 0.4576(8) 0.4590(10) 0.8183(4) 0.112(5) Uani 1 1 d . . .
H21A H 0.5056 0.4418 0.7966 0.167 Uiso 1 1 calc R . .
H21B H 0.4767 0.4505 0.8515 0.167 Uiso 1 1 calc R . .
H21C H 0.4441 0.5179 0.8132 0.167 Uiso 1 1 calc R . .
C49 C -0.1543(7) 0.4603(7) 1.1299(4) 0.068(3) Uani 1 1 d . . .
H49A H -0.2117 0.4881 1.1243 0.102 Uiso 1 1 calc R . .
H49B H -0.1615 0.4004 1.1252 0.102 Uiso 1 1 calc R . .
H49C H -0.1095 0.4816 1.1074 0.102 Uiso 1 1 calc R . .
C37 C -0.2779(7) 0.7730(9) 1.0805(5) 0.084(4) Uani 1 1 d . . .
H37A H -0.3349 0.7987 1.0834 0.101 Uiso 1 1 calc R . .
C38 C -0.2707(6) 0.6910(8) 1.0663(5) 0.076(4) Uani 1 1 d . . .
H38A H -0.3231 0.6606 1.0583 0.091 Uiso 1 1 calc R . .
C43 C -0.1552(6) 0.6961(7) 1.2406(4) 0.058(3) Uani 1 1 d . . .
C39 C -0.1855(5) 0.6517(7) 1.0635(4) 0.057(3) Uani 1 1 d . . .
H39A H -0.1819 0.5944 1.0558 0.068 Uiso 1 1 calc R . .
C16 C 0.2936(6) 0.4338(7) 0.8432(3) 0.050(2) Uani 1 1 d . . .
C30 C 0.3090(7) 0.8584(10) 1.0730(5) 0.085(4) Uani 1 1 d . . .
H30A H 0.3682 0.8766 1.0663 0.102 Uiso 1 1 calc R . .
C3 C 0.2898(7) 0.4856(7) 1.1508(4) 0.061(3) Uani 1 1 d . . .
H3A H 0.3073 0.5062 1.1812 0.073 Uiso 1 1 calc R . .
C20 C 0.3699(7) 0.4048(7) 0.8080(3) 0.062(3) Uani 1 1 d . . .
C26 C 0.0455(8) 0.5204(9) 0.7816(4) 0.096(4) Uani 1 1 d . . .
H26A H -0.0122 0.5412 0.7699 0.145 Uiso 1 1 calc R . .
H26B H 0.0561 0.4647 0.7687 0.145 Uiso 1 1 calc R . .
H26C H 0.0935 0.5577 0.7712 0.145 Uiso 1 1 calc R . .
C11 C 0.0662(10) 0.2203(8) 0.8863(5) 0.094(4) Uani 1 1 d . . .
H11A H 0.0272 0.2011 0.8618 0.112 Uiso 1 1 calc R . .
C17 C 0.2082(6) 0.4596(7) 0.8272(3) 0.056(3) Uani 1 1 d . . .
H17A H 0.1981 0.4616 0.7936 0.067 Uiso 1 1 calc R . .
C23 C 0.3897(12) 0.3134(9) 0.8167(5) 0.132(7) Uani 1 1 d . . .
H23A H 0.3357 0.2805 0.8103 0.198 Uiso 1 1 calc R . .
H23B H 0.4081 0.3055 0.8501 0.198 Uiso 1 1 calc R . .
H23C H 0.4380 0.2953 0.7954 0.198 Uiso 1 1 calc R . .
C8 C 0.1739(7) 0.2808(7) 0.9593(4) 0.062(3) Uani 1 1 d . . .
C29 C 0.2852(6) 0.7752(8) 1.0647(4) 0.073(3) Uani 1 1 d . . .
H29A H 0.3283 0.7383 1.0517 0.088 Uiso 1 1 calc R . .
C32 C 0.1567(7) 0.8882(7) 1.1030(4) 0.077(4) Uani 1 1 d . . .
H32A H 0.1139 0.9259 1.1155 0.092 Uiso 1 1 calc R . .
C50 C -0.1915(8) 0.4340(7) 1.2171(4) 0.083(4) Uani 1 1 d . . .
H50A H -0.2504 0.4602 1.2135 0.124 Uiso 1 1 calc R . .
H50B H -0.1710 0.4399 1.2502 0.124 Uiso 1 1 calc R . .
H50C H -0.1959 0.3750 1.2089 0.124 Uiso 1 1 calc R . .
C22 C 0.3449(8) 0.4184(10) 0.7548(4) 0.100(5) Uani 1 1 d . . .
H22A H 0.2912 0.3861 0.7471 0.150 Uiso 1 1 calc R . .
H22B H 0.3946 0.4003 0.7344 0.150 Uiso 1 1 calc R . .
H22C H 0.3331 0.4775 0.7492 0.150 Uiso 1 1 calc R . .
C31 C 0.2466(9) 0.9140(9) 1.0909(5) 0.090(4) Uani 1 1 d . . .
H31A H 0.2634 0.9703 1.0954 0.108 Uiso 1 1 calc R . .
C9 C 0.2049(8) 0.2205(7) 0.9282(5) 0.083(4) Uani 1 1 d . . .
H9A H 0.2638 0.1991 0.9323 0.099 Uiso 1 1 calc R . .
C57 C 0.0000(14) -0.0526(11) 0.9438(9) 0.174(7) Uani 1 1 d DU A .
H57A H -0.0028 -0.1080 0.9592 0.209 Uiso 1 1 calc R . .
H57B H -0.0617 -0.0306 0.9408 0.209 Uiso 1 1 calc R . .
O7 O 0.0416(14) -0.0585(14) 0.8977(7) 0.259(10) Uani 1 1 d D . .
O6 O 0.0221(12) 0.0427(13) 1.0154(9) 0.254(10) Uani 1 1 d D . .
C56 C 0.0576(15) 0.0059(14) 0.9732(8) 0.182(7) Uani 1 1 d DU A .
H56A H 0.1124 -0.0247 0.9824 0.218 Uiso 1 1 calc R . .
H56B H 0.0767 0.0516 0.9518 0.218 Uiso 1 1 calc R . .
C55A C 0.077(6) 0.102(7) 1.044(3) 0.34(5) Uani 0.547(19) 1 d PDU A 1
H55A H 0.0528 0.1055 1.0765 0.516 Uiso 0.547(19) 1 calc PR A 1
H55B H 0.0750 0.1568 1.0289 0.516 Uiso 0.547(19) 1 calc PR A 1
H55C H 0.1390 0.0823 1.0452 0.516 Uiso 0.547(19) 1 calc PR A 1
C58A C 0.004(4) -0.105(4) 0.8575(16) 0.39(4) Uani 0.547(19) 1 d PDU A 1
H58A H 0.0164 -0.0755 0.8275 0.580 Uiso 0.547(19) 1 calc PR A 1
H58B H -0.0613 -0.1099 0.8617 0.580 Uiso 0.547(19) 1 calc PR A 1
H58C H 0.0305 -0.1604 0.8563 0.580 Uiso 0.547(19) 1 calc PR A 1
C55B C 0.057(10) 0.122(8) 1.034(5) 0.34(5) Uani 0.453(19) 1 d PDU A 2
H55D H 0.0073 0.1625 1.0366 0.517 Uiso 0.453(19) 1 calc PR A 2
H55E H 0.1025 0.1441 1.0125 0.517 Uiso 0.453(19) 1 calc PR A 2
H55F H 0.0827 0.1136 1.0660 0.517 Uiso 0.453(19) 1 calc PR A 2
C58B C 0.018(7) -0.133(6) 0.865(2) 0.37(4) Uani 0.453(19) 1 d PDU A 2
H58D H -0.0007 -0.1804 0.8854 0.561 Uiso 0.453(19) 1 calc PR A 2
H58E H 0.0706 -0.1493 0.8465 0.561 Uiso 0.453(19) 1 calc PR A 2
H58F H -0.0311 -0.1182 0.8438 0.561 Uiso 0.453(19) 1 calc PR A 2
C51A C -0.2163(7) 0.7353(7) 1.2784(4) 0.083(4) Uani 0.547(19) 1 d PD A 1
C52A C -0.2705(18) 0.8067(17) 1.2552(7) 0.114(11) Uani 0.547(19) 1 d PDU A 1
H52A H -0.2328 0.8359 1.2320 0.171 Uiso 0.547(19) 1 calc PR A 1
H52B H -0.2899 0.8457 1.2801 0.171 Uiso 0.547(19) 1 calc PR A 1
H52C H -0.3232 0.7838 1.2389 0.171 Uiso 0.547(19) 1 calc PR A 1
C53A C -0.284(2) 0.6809(16) 1.3034(11) 0.148(14) Uani 0.547(19) 1 d PDU A 1
H53A H -0.3209 0.7149 1.3249 0.222 Uiso 0.547(19) 1 calc PR A 1
H53B H -0.2532 0.6380 1.3219 0.222 Uiso 0.547(19) 1 calc PR A 1
H53C H -0.3230 0.6544 1.2795 0.222 Uiso 0.547(19) 1 calc PR A 1
C54A C -0.1632(12) 0.7783(15) 1.3183(7) 0.074(8) Uani 0.547(19) 1 d PDU A 1
H54A H -0.1335 0.8277 1.3054 0.111 Uiso 0.547(19) 1 calc PR A 1
H54B H -0.1180 0.7400 1.3309 0.111 Uiso 0.547(19) 1 calc PR A 1
H54C H -0.2041 0.7947 1.3440 0.111 Uiso 0.547(19) 1 calc PR A 1
C51B C -0.2163(7) 0.7353(7) 1.2784(4) 0.083(4) Uani 0.453(19) 1 d PD A 2
C52B C -0.199(3) 0.8258(13) 1.2869(14) 0.161(18) Uani 0.453(19) 1 d PDU A 2
H52D H -0.2392 0.8464 1.3119 0.241 Uiso 0.453(19) 1 calc PR A 2
H52E H -0.2089 0.8568 1.2572 0.241 Uiso 0.453(19) 1 calc PR A 2
H52F H -0.1365 0.8334 1.2972 0.241 Uiso 0.453(19) 1 calc PR A 2
C53B C -0.3140(11) 0.7241(19) 1.2663(9) 0.087(10) Uani 0.453(19) 1 d PDU A 2
H53D H -0.3325 0.6674 1.2742 0.131 Uiso 0.453(19) 1 calc PR A 2
H53E H -0.3230 0.7340 1.2320 0.131 Uiso 0.453(19) 1 calc PR A 2
H53F H -0.3499 0.7637 1.2848 0.131 Uiso 0.453(19) 1 calc PR A 2
C54B C -0.203(2) 0.693(2) 1.3278(8) 0.125(14) Uani 0.453(19) 1 d PDU A 2
H54D H -0.1949 0.6328 1.3232 0.187 Uiso 0.453(19) 1 calc PR A 2
H54E H -0.2567 0.7021 1.3476 0.187 Uiso 0.453(19) 1 calc PR A 2
H54F H -0.1508 0.7160 1.3438 0.187 Uiso 0.453(19) 1 calc PR A 2

loop_
_atom_site_aniso_label
_atom_site_aniso_U_11
_atom_site_aniso_U_22
_atom_site_aniso_U_33
_atom_site_aniso_U_23
_atom_site_aniso_U_13
_atom_site_aniso_U_12
Hf2 0.03116(15) 0.0423(2) 0.0455(2) -0.00061(18) 0.00240(18) 0.00299(18)
Hf1 0.04349(18) 0.0452(2) 0.0514(2) -0.00624(19) 0.0120(2) 0.00087(19)
Cl3 0.0502(12) 0.0738(18) 0.0574(15) 0.0199(13) 0.0031(12) 0.0020(13)
Cl1 0.0936(18) 0.0599(17) 0.0737(18) 0.0085(14) 0.0282(19) 0.0008(16)
Cl2 0.0492(13) 0.072(2) 0.094(2) -0.0236(16) 0.0137(14) -0.0120(13)
O3 0.042(3) 0.049(4) 0.055(4) 0.005(4) 0.000(3) -0.007(3)
O5 0.040(3) 0.052(4) 0.058(4) -0.010(3) 0.002(3) 0.004(3)
O2 0.038(3) 0.062(4) 0.044(4) -0.020(3) 0.008(3) -0.002(3)
O4 0.040(3) 0.042(4) 0.044(4) -0.015(3) 0.001(3) 0.004(2)
O1 0.040(3) 0.050(4) 0.048(4) 0.001(3) 0.003(3) 0.017(3)
N3 0.035(3) 0.041(4) 0.061(5) 0.009(4) -0.003(4) 0.001(4)
N1 0.041(4) 0.061(6) 0.043(5) -0.003(4) 0.017(4) 0.014(4)
N4 0.024(3) 0.052(5) 0.047(5) -0.007(4) -0.001(3) 0.007(3)
C41 0.038(4) 0.047(6) 0.040(5) 0.003(4) -0.008(4) 0.000(5)
C28 0.040(5) 0.066(8) 0.044(6) 0.008(5) -0.006(4) -0.002(5)
C46 0.037(4) 0.047(6) 0.039(5) -0.007(4) 0.002(4) -0.007(5)
C34 0.056(6) 0.043(6) 0.069(6) 0.007(5) 0.007(5) -0.011(5)
C35 0.043(5) 0.045(7) 0.051(6) -0.005(5) -0.001(4) 0.004(5)
C18 0.059(5) 0.048(6) 0.034(6) -0.008(4) 0.007(4) 0.006(5)
C33 0.037(5) 0.053(7) 0.066(7) 0.006(5) 0.000(5) -0.024(5)
C12 0.072(7) 0.052(7) 0.093(8) -0.013(6) 0.023(7) -0.004(7)
C14 0.038(4) 0.049(6) 0.047(6) 0.000(5) 0.010(4) 0.006(4)
C15 0.044(5) 0.056(7) 0.044(6) -0.003(5) 0.005(4) 0.020(5)
C48 0.075(7) 0.049(6) 0.091(8) 0.008(6) 0.001(7) 0.010(6)
C47 0.059(6) 0.033(6) 0.066(7) -0.004(5) 0.015(5) -0.011(5)
C40 0.040(4) 0.045(6) 0.063(6) -0.006(4) 0.010(5) -0.010(5)
C36 0.060(7) 0.069(9) 0.103(10) -0.020(7) -0.013(7) 0.021(6)
C13 0.042(5) 0.060(7) 0.043(6) 0.003(5) 0.009(4) 0.004(4)
N2 0.054(5) 0.055(6) 0.073(6) -0.018(5) 0.011(4) -0.012(4)
C1 0.036(4) 0.050(6) 0.052(6) 0.010(5) 0.008(4) 0.012(4)
C7 0.070(6) 0.051(7) 0.065(7) 0.005(6) 0.016(6) 0.027(5)
C25 0.058(6) 0.067(8) 0.099(8) -0.010(6) -0.011(6) 0.025(6)
C24 0.043(5) 0.090(8) 0.047(6) -0.007(5) -0.009(5) -0.004(6)
C45 0.043(4) 0.039(6) 0.052(6) -0.007(5) -0.002(4) -0.008(4)
C2 0.052(5) 0.067(7) 0.030(5) 0.002(5) 0.003(4) 0.016(5)
C19 0.039(4) 0.034(5) 0.049(6) -0.011(4) 0.008(4) -0.003(4)
C27 0.062(6) 0.123(11) 0.086(8) 0.001(7) -0.013(7) -0.013(8)
C5 0.060(6) 0.070(8) 0.052(7) 0.004(5) 0.011(5) 0.028(5)
C10 0.075(8) 0.098(11) 0.118(12) -0.041(9) 0.025(8) 0.009(8)
C6 0.045(4) 0.046(6) 0.043(6) 0.011(5) 0.008(4) 0.011(4)
C44 0.047(5) 0.051(7) 0.050(6) -0.001(5) 0.012(4) -0.005(4)
C42 0.046(5) 0.041(6) 0.061(6) -0.005(5) 0.006(5) -0.004(4)
C4 0.052(5) 0.083(8) 0.048(6) 0.014(6) 0.006(5) 0.015(6)
C21 0.066(7) 0.181(15) 0.087(9) -0.028(9) 0.034(8) -0.009(10)
C49 0.067(6) 0.055(8) 0.082(8) -0.016(6) 0.000(6) -0.017(5)
C37 0.049(6) 0.092(11) 0.112(11) -0.047(8) -0.017(6) 0.028(6)
C38 0.037(5) 0.080(9) 0.111(10) -0.027(9) -0.018(6) 0.001(5)
C43 0.048(5) 0.066(8) 0.061(7) -0.023(6) 0.005(5) -0.006(5)
C39 0.033(4) 0.061(7) 0.076(7) 0.002(6) -0.007(5) -0.008(4)
C16 0.052(5) 0.042(6) 0.056(6) -0.001(5) 0.015(5) 0.004(5)
C30 0.052(6) 0.106(11) 0.098(10) 0.020(9) 0.004(7) -0.047(8)
C3 0.062(6) 0.079(9) 0.042(6) 0.013(6) -0.011(5) 0.009(6)
C20 0.069(6) 0.077(8) 0.040(6) 0.002(5) 0.018(5) 0.026(6)
C26 0.068(7) 0.150(13) 0.071(8) 0.009(8) -0.021(7) -0.004(9)
C11 0.104(11) 0.072(9) 0.106(10) -0.042(8) 0.028(8) -0.017(8)
C17 0.065(6) 0.066(8) 0.036(6) -0.007(5) 0.008(5) 0.004(5)
C23 0.180(15) 0.078(10) 0.138(13) 0.040(9) 0.093(12) 0.076(11)
C8 0.068(7) 0.057(8) 0.063(7) -0.007(6) 0.019(6) 0.017(6)
C29 0.035(5) 0.109(10) 0.077(8) 0.010(8) 0.001(6) -0.018(6)
C32 0.053(6) 0.062(9) 0.114(10) 0.006(7) -0.004(6) -0.029(6)
C50 0.104(9) 0.053(8) 0.092(9) -0.003(7) 0.037(7) -0.023(7)
C22 0.087(8) 0.151(14) 0.061(8) -0.004(8) 0.018(7) 0.044(9)
C31 0.081(8) 0.076(10) 0.113(11) 0.006(8) -0.001(8) -0.046(8)
C9 0.077(7) 0.061(8) 0.111(11) -0.026(8) 0.019(8) 0.017(6)
C57 0.183(18) 0.092(14) 0.25(2) 0.012(14) -0.010(16) 0.040(11)
O7 0.26(2) 0.32(3) 0.197(17) -0.026(16) 0.037(17) 0.15(2)
O6 0.223(18) 0.21(2) 0.33(3) 0.006(18) 0.105(18) 0.076(15)
C56 0.175(19) 0.133(16) 0.24(2) -0.006(15) 0.022(16) -0.011(14)
C55A 0.52(8) 0.20(6) 0.31(5) -0.09(5) 0.16(6) -0.18(6)
C58A 0.50(7) 0.31(7) 0.35(5) -0.20(5) -0.18(5) 0.33(6)
C55B 0.53(8) 0.20(6) 0.30(5) -0.07(5) 0.15(6) -0.19(6)
C58B 0.48(6) 0.31(7) 0.34(5) -0.14(5) -0.21(5) 0.35(6)
C51A 0.080(8) 0.065(9) 0.102(10) -0.027(8) 0.040(8) -0.018(7)
C52A 0.117(16) 0.143(19) 0.082(15) -0.022(14) 0.013(13) 0.045(15)
C53A 0.138(19) 0.15(2) 0.15(2) -0.021(16) 0.061(16) -0.017(16)
C54A 0.078(12) 0.094(15) 0.050(11) -0.044(11) -0.005(9) 0.030(11)
C51B 0.080(8) 0.065(9) 0.102(10) -0.027(8) 0.040(8) -0.018(7)
C52B 0.15(2) 0.15(2) 0.18(2) -0.047(18) 0.055(18) -0.013(17)
C53B 0.066(13) 0.102(18) 0.094(16) -0.019(14) 0.043(12) 0.034(12)
C54B 0.117(19) 0.16(2) 0.099(18) -0.036(16) 0.023(15) 0.016(16)

loop_
_atom_type_symbol
_atom_type_description
_atom_type_scat_dispersion_real
_atom_type_scat_dispersion_imag
_atom_type_scat_source
C C 0.0033 0.0016 'International Tables Vol C Tables 4.2.6.8 and 6.1.1.4'
H H 0.0000 0.0000 'International Tables Vol C Tables 4.2.6.8 and 6.1.1.4'
N N 0.0061 0.0033 'International Tables Vol C Tables 4.2.6.8 and 6.1.1.4'
O O 0.0106 0.0060 'International Tables Vol C Tables 4.2.6.8 and 6.1.1.4'
Cl Cl 0.1484 0.1585 'International Tables Vol C Tables 4.2.6.8 and 6.1.1.4'
Hf Hf -0.5830 6.1852 'International Tables Vol C Tables 4.2.6.8 and 6.1.1.4'

loop_
_geom_angle_atom_site_label_1
_geom_angle_atom_site_label_2
_geom_angle_atom_site_label_3
_geom_angle
O4 Hf2 O3 106.0(2)
O4 Hf2 O5 100.3(2)
O3 Hf2 O5 130.1(2)
O4 Hf2 O1 82.9(2)
O3 Hf2 O1 76.7(2)
O5 Hf2 O1 65.3(2)
O4 Hf2 N4 80.8(2)
O3 Hf2 N4 140.7(3)
O5 Hf2 N4 84.5(2)
O1 Hf2 N4 142.3(2)
O4 Hf2 N3 82.2(2)
O3 Hf2 N3 72.7(3)
O5 Hf2 N3 153.7(2)
O1 Hf2 N3 140.5(2)
N4 Hf2 N3 69.9(2)
O4 Hf2 Cl3 157.26(16)
O3 Hf2 Cl3 87.21(19)
O5 Hf2 Cl3 84.08(17)
O1 Hf2 Cl3 118.64(16)
N4 Hf2 Cl3 77.42(19)
N3 Hf2 Cl3 84.34(17)
O4 Hf2 Hf1 97.26(16)
O3 Hf2 Hf1 102.25(19)
O5 Hf2 Hf1 31.89(15)
O1 Hf2 Hf1 34.14(15)
N4 Hf2 Hf1 115.48(18)
N3 Hf2 Hf1 174.45(17)
Cl3 Hf2 Hf1 97.89(6)
O2 Hf1 O5 87.0(2)
O2 Hf1 O1 101.4(2)
O5 Hf1 O1 66.2(2)
O2 Hf1 N2 79.0(3)
O5 Hf1 N2 154.0(3)
O1 Hf1 N2 137.8(3)
O2 Hf1 N1 82.5(2)
O5 Hf1 N1 130.5(2)
O1 Hf1 N1 68.8(2)
N2 Hf1 N1 69.4(3)
O2 Hf1 Cl1 159.75(18)
O5 Hf1 Cl1 113.15(17)
O1 Hf1 Cl1 85.55(17)
N2 Hf1 Cl1 83.1(2)
N1 Hf1 Cl1 82.4(2)
O2 Hf1 Cl2 98.77(17)
O5 Hf1 Cl2 77.53(17)
O1 Hf1 Cl2 137.10(15)
N2 Hf1 Cl2 83.1(2)
N1 Hf1 Cl2 151.8(2)
Cl1 Hf1 Cl2 88.41(11)
O2 Hf1 Hf2 89.36(17)
O5 Hf1 Hf2 31.92(15)
O1 Hf1 Hf2 35.08(14)
N2 Hf1 Hf2 164.75(19)
N1 Hf1 Hf2 99.55(19)
Cl1 Hf1 Hf2 106.36(7)
Cl2 Hf1 Hf2 108.61(6)
C28 O3 Hf2 121.8(6)
Hf1 O5 Hf2 116.2(3)
Hf1 O5 H5B 121.9
Hf2 O5 H5B 121.9
C19 O2 Hf1 135.9(6)
C46 O4 Hf2 135.9(5)
C1 O1 Hf1 121.2(6)
C1 O1 Hf2 127.9(6)
Hf1 O1 Hf2 110.8(2)
C34 N3 C33 111.2(7)
C34 N3 C40 109.2(7)
C33 N3 C40 105.5(7)
C34 N3 Hf2 112.2(5)
C33 N3 Hf2 108.0(6)
C40 N3 Hf2 110.6(5)
C6 N1 C7 112.7(8)
C6 N1 C13 105.6(7)
C7 N1 C13 111.5(7)
C6 N1 Hf1 108.0(5)
C7 N1 Hf1 110.7(6)
C13 N1 Hf1 108.0(5)
C39 N4 C35 119.1(7)
C39 N4 Hf2 122.4(6)
C35 N4 Hf2 118.3(5)
C42 C41 C46 120.2(8)
C42 C41 C40 122.6(8)
C46 C41 C40 117.0(8)
O3 C28 C29 123.8(10)
O3 C28 C33 120.4(8)
C29 C28 C33 115.8(10)
O4 C46 C41 117.7(7)
O4 C46 C45 122.9(8)
C41 C46 C45 119.4(8)
N3 C34 C35 112.4(7)
N3 C34 H34A 109.1
C35 C34 H34A 109.1
N3 C34 H34B 109.1
C35 C34 H34B 109.1
H34A C34 H34B 107.9
N4 C35 C36 121.8(9)
N4 C35 C34 116.6(8)
C36 C35 C34 121.3(10)
C19 C18 C17 116.0(9)
C19 C18 C24 123.3(8)
C17 C18 C24 120.7(8)
C32 C33 C28 124.4(9)
C32 C33 N3 124.3(10)
C28 C33 N3 111.3(9)
N2 C12 C11 124.7(12)
N2 C12 H12A 117.7
C11 C12 H12A 117.7
C15 C14 C19 120.0(8)
C15 C14 C13 119.7(8)
C19 C14 C13 120.1(7)
C16 C15 C14 121.3(8)
C16 C15 H15A 119.3
C14 C15 H15A 119.3
C47 C48 H48A 109.5
C47 C48 H48B 109.5
H48A C48 H48B 109.5
C47 C48 H48C 109.5
H48A C48 H48C 109.5
H48B C48 H48C 109.5
C45 C47 C49 111.6(8)
C45 C47 C50 112.8(8)
C49 C47 C50 107.4(8)
C45 C47 C48 110.3(8)
C49 C47 C48 108.5(8)
C50 C47 C48 106.1(8)
N3 C40 C41 116.8(7)
N3 C40 H40A 108.1
C41 C40 H40A 108.1
N3 C40 H40B 108.1
C41 C40 H40B 108.1
H40A C40 H40B 107.3
C37 C36 C35 119.0(11)
C37 C36 H36A 120.5
C35 C36 H36A 120.5
C14 C13 N1 116.0(8)
C14 C13 H13A 108.3
N1 C13 H13A 108.3
C14 C13 H13B 108.3
N1 C13 H13B 108.3
H13A C13 H13B 107.4
C12 N2 C8 116.3(9)
C12 N2 Hf1 124.0(7)
C8 N2 Hf1 119.0(7)
C2 C1 O1 123.8(8)
C2 C1 C6 120.9(8)
O1 C1 C6 115.4(8)
C8 C7 N1 113.1(9)
C8 C7 H7A 109.0
N1 C7 H7A 109.0
C8 C7 H7B 109.0
N1 C7 H7B 109.0
H7A C7 H7B 107.8
C24 C25 H25A 109.5
C24 C25 H25B 109.5
H25A C25 H25B 109.5
C24 C25 H25C 109.5
H25A C25 H25C 109.5
H25B C25 H25C 109.5
C25 C24 C26 108.4(10)
C25 C24 C18 107.8(8)
C26 C24 C18 112.1(9)
C25 C24 C27 109.7(9)
C26 C24 C27 107.1(9)
C18 C24 C27 111.6(8)
C44 C45 C46 116.4(9)
C44 C45 C47 121.5(8)
C46 C45 C47 122.0(8)
C1 C2 C3 118.9(9)
C1 C2 H2A 120.6
C3 C2 H2A 120.6
O2 C19 C18 123.8(8)
O2 C19 C14 115.5(8)
C18 C19 C14 120.6(8)
C24 C27 H27A 109.5
C24 C27 H27B 109.5
H27A C27 H27B 109.5
C24 C27 H27C 109.5
H27A C27 H27C 109.5
H27B C27 H27C 109.5
C6 C5 C4 120.0(9)
C6 C5 H5A 120.0
C4 C5 H5A 120.0
C11 C10 C9 117.9(12)
C11 C10 H10A 121.0
C9 C10 H10A 121.0
C5 C6 C1 120.5(9)
C5 C6 N1 122.9(8)
C1 C6 N1 116.2(7)
C45 C44 C43 124.4(9)
C45 C44 H44A 117.8
C43 C44 H44A 117.8
C43 C42 C41 122.5(9)
C43 C42 H42A 118.8
C41 C42 H42A 118.8
C3 C4 C5 118.6(9)
C3 C4 H4A 120.7
C5 C4 H4A 120.7
C20 C21 H21A 109.5
C20 C21 H21B 109.5
H21A C21 H21B 109.5
C20 C21 H21C 109.5
H21A C21 H21C 109.5
H21B C21 H21C 109.5
C47 C49 H49A 109.5
C47 C49 H49B 109.5
H49A C49 H49B 109.5
C47 C49 H49C 109.5
H49A C49 H49C 109.5
H49B C49 H49C 109.5
C38 C37 C36 118.7(10)
C38 C37 H37A 120.7
C36 C37 H37A 120.7
C37 C38 C39 120.7(10)
C37 C38 H38A 119.7
C39 C38 H38A 119.7
C42 C43 C44 117.0(9)
C42 C43 C51A 122.2(10)
C44 C43 C51A 120.8(9)
N4 C39 C38 120.4(10)
N4 C39 H39A 119.8
C38 C39 H39A 119.8
C15 C16 C17 117.2(8)
C15 C16 C20 120.1(8)
C17 C16 C20 122.6(9)
C31 C30 C29 120.4(10)
C31 C30 H30A 119.8
C29 C30 H30A 119.8
C2 C3 C4 121.1(10)
C2 C3 H3A 119.5
C4 C3 H3A 119.5
C23 C20 C22 109.8(11)
C23 C20 C16 109.1(9)
C22 C20 C16 112.6(8)
C23 C20 C21 109.9(11)
C22 C20 C21 107.1(10)
C16 C20 C21 108.4(8)
C24 C26 H26A 109.5
C24 C26 H26B 109.5
H26A C26 H26B 109.5
C24 C26 H26C 109.5
H26A C26 H26C 109.5
H26B C26 H26C 109.5
C10 C11 C12 118.1(13)
C10 C11 H11A 120.9
C12 C11 H11A 120.9
C16 C17 C18 124.4(9)
C16 C17 H17A 117.8
C18 C17 H17A 117.8
C20 C23 H23A 109.5
C20 C23 H23B 109.5
H23A C23 H23B 109.5
C20 C23 H23C 109.5
H23A C23 H23C 109.5
H23B C23 H23C 109.5
N2 C8 C9 121.6(11)
N2 C8 C7 116.0(9)
C9 C8 C7 122.4(10)
C30 C29 C28 121.4(11)
C30 C29 H29A 119.3
C28 C29 H29A 119.3
C33 C32 C31 116.5(11)
C33 C32 H32A 121.8
C31 C32 H32A 121.8
C47 C50 H50A 109.5
C47 C50 H50B 109.5
H50A C50 H50B 109.5
C47 C50 H50C 109.5
H50A C50 H50C 109.5
H50B C50 H50C 109.5
C20 C22 H22A 109.5
C20 C22 H22B 109.5
H22A C22 H22B 109.5
C20 C22 H22C 109.5
H22A C22 H22C 109.5
H22B C22 H22C 109.5
C30 C31 C32 121.5(12)
C30 C31 H31A 119.3
C32 C31 H31A 119.3
C8 C9 C10 121.5(12)
C8 C9 H9A 119.3
C10 C9 H9A 119.3
O7 C57 C56 106(2)
O7 C57 H57A 110.5
C56 C57 H57A 110.5
O7 C57 H57B 110.5
C56 C57 H57B 110.5
H57A C57 H57B 108.6
C57 O7 C58A 124(3)
C57 O7 C58B 118(5)
C58A O7 C58B 21(5)
C56 O6 C55B 122(2)
C56 O6 C55A 120(2)
C55B O6 C55A 20(10)
O6 C56 C57 120(2)
O6 C56 H56A 107.4
C57 C56 H56A 107.4
O6 C56 H56B 107.4
C57 C56 H56B 107.4
H56A C56 H56B 106.9
O6 C55A H55A 109.5
O6 C55A H55B 109.5
H55A C55A H55B 109.5
O6 C55A H55C 109.5
H55A C55A H55C 109.5
H55B C55A H55C 109.5
O7 C58A H58A 109.5
O7 C58A H58B 109.5
H58A C58A H58B 109.5
O7 C58A H58C 109.5
H58A C58A H58C 109.5
H58B C58A H58C 109.5
O6 C55B H55D 109.5
O6 C55B H55E 109.5
H55D C55B H55E 109.5
O6 C55B H55F 109.5
H55D C55B H55F 109.5
H55E C55B H55F 109.5
O7 C58B H58D 109.5
O7 C58B H58E 109.5
H58D C58B H58E 109.5
O7 C58B H58F 109.5
H58D C58B H58F 109.5
H58E C58B H58F 109.5
C53A C51A C43 118.6(14)
C53A C51A C54A 105.9(13)
C43 C51A C54A 112.3(10)
C53A C51A C52A 105.9(13)
C43 C51A C52A 109.2(12)
C54A C51A C52A 103.8(11)
C51A C52A H52A 109.5
C51A C52A H52B 109.5
H52A C52A H52B 109.5
C51A C52A H52C 109.5
H52A C52A H52C 109.5
H52B C52A H52C 109.5
C51A C53A H53A 109.5
C51A C53A H53B 109.5
H53A C53A H53B 109.5
C51A C53A H53C 109.5
H53A C53A H53C 109.5
H53B C53A H53C 109.5
C51A C54A H54A 109.5
C51A C54A H54B 109.5
H54A C54A H54B 109.5
C51A C54A H54C 109.5
H54A C54A H54C 109.5
H54B C54A H54C 109.5
H52D C52B H52E 109.5
H52D C52B H52F 109.5
H52E C52B H52F 109.5
H53D C53B H53E 109.5
H53D C53B H53F 109.5
H53E C53B H53F 109.5
H54D C54B H54E 109.5
H54D C54B H54F 109.5
H54E C54B H54F 109.5

loop_
_geom_bond_atom_site_label_1
_geom_bond_atom_site_label_2
_geom_bond_distance
Hf2 O4 1.968(6)
Hf2 O3 2.018(6)
Hf2 O5 2.119(5)
Hf2 O1 2.211(5)
Hf2 N4 2.375(6)
Hf2 N3 2.382(7)
Hf2 Cl3 2.482(2)
Hf2 Hf1 3.5960(6)
Hf1 O2 1.999(6)
Hf1 O5 2.117(6)
Hf1 O1 2.158(6)
Hf1 N2 2.385(8)
Hf1 N1 2.434(7)
Hf1 Cl1 2.437(3)
Hf1 Cl2 2.487(2)
O3 C28 1.318(11)
O5 H5B 0.9300
O2 C19 1.365(9)
O4 C46 1.361(9)
O1 C1 1.370(9)
N3 C34 1.473(11)
N3 C33 1.482(11)
N3 C40 1.502(10)
N1 C6 1.447(11)
N1 C7 1.475(12)
N1 C13 1.512(11)
N4 C39 1.316(10)
N4 C35 1.353(11)
C41 C42 1.372(11)
C41 C46 1.398(11)
C41 C40 1.507(12)
C28 C29 1.401(12)
C28 C33 1.408(14)
C46 C45 1.421(11)
C34 C35 1.485(13)
C34 H34A 0.9700
C34 H34B 0.9700
C35 C36 1.377(13)
C18 C19 1.391(12)
C18 C17 1.419(12)
C18 C24 1.551(13)
C33 C32 1.365(14)
C12 N2 1.317(12)
C12 C11 1.408(14)
C12 H12A 0.9300
C14 C15 1.399(11)
C14 C19 1.401(11)
C14 C13 1.490(13)
C15 C16 1.371(12)
C15 H15A 0.9300
C48 C47 1.563(13)
C48 H48A 0.9600
C48 H48B 0.9600
C48 H48C 0.9600
C47 C45 1.508(12)
C47 C49 1.538(13)
C47 C50 1.542(13)
C40 H40A 0.9700
C40 H40B 0.9700
C36 C37 1.364(16)
C36 H36A 0.9300
C13 H13A 0.9700
C13 H13B 0.9700
N2 C8 1.355(13)
C1 C2 1.368(12)
C1 C6 1.377(12)
C7 C8 1.465(14)
C7 H7A 0.9700
C7 H7B 0.9700
C25 C24 1.493(13)
C25 H25A 0.9600
C25 H25B 0.9600
C25 H25C 0.9600
C24 C26 1.519(12)
C24 C27 1.556(14)
C45 C44 1.384(12)
C2 C3 1.389(12)
C2 H2A 0.9300
C27 H27A 0.9600
C27 H27B 0.9600
C27 H27C 0.9600
C5 C6 1.370(12)
C5 C4 1.393(13)
C5 H5A 0.9300
C10 C11 1.335(17)
C10 C9 1.385(16)
C10 H10A 0.9300
C44 C43 1.391(13)
C44 H44A 0.9300
C42 C43 1.355(13)
C42 H42A 0.9300
C4 C3 1.390(14)
C4 H4A 0.9300
C21 C20 1.567(16)
C21 H21A 0.9600
C21 H21B 0.9600
C21 H21C 0.9600
C49 H49A 0.9600
C49 H49B 0.9600
C49 H49C 0.9600
C37 C38 1.356(15)
C37 H37A 0.9300
C38 C39 1.393(13)
C38 H38A 0.9300
C43 C51A 1.500(13)
C39 H39A 0.9300
C16 C17 1.384(12)
C16 C20 1.545(12)
C30 C31 1.357(17)
C30 C29 1.377(16)
C30 H30A 0.9300
C3 H3A 0.9300
C20 C23 1.491(15)
C20 C22 1.515(14)
C26 H26A 0.9600
C26 H26B 0.9600
C26 H26C 0.9600
C11 H11A 0.9300
C17 H17A 0.9300
C23 H23A 0.9600
C23 H23B 0.9600
C23 H23C 0.9600
C8 C9 1.356(14)
C29 H29A 0.9300
C32 C31 1.415(15)
C32 H32A 0.9300
C50 H50A 0.9600
C50 H50B 0.9600
C50 H50C 0.9600
C22 H22A 0.9600
C22 H22B 0.9600
C22 H22C 0.9600
C31 H31A 0.9300
C9 H9A 0.9300
C57 O7 1.40(2)
C57 C56 1.486(15)
C57 H57A 0.9700
C57 H57B 0.9700
O7 C58A 1.43(2)
O7 C58B 1.52(8)
O6 C56 1.394(15)
O6 C55B 1.45(2)
O6 C55A 1.46(2)
C56 H56A 0.9700
C56 H56B 0.9700
C55A H55A 0.9600
C55A H55B 0.9600
C55A H55C 0.9600
C58A H58A 0.9600
C58A H58B 0.9600
C58A H58C 0.9600
C55B H55D 0.9600
C55B H55E 0.9600
C55B H55F 0.9600
C58B H58D 0.9600
C58B H58E 0.9600
C58B H58F 0.9600
C51A C53A 1.481(15)
C51A C54A 1.502(14)
C51A C52A 1.517(15)
C52A H52A 0.9600
C52A H52B 0.9600
C52A H52C 0.9600
C53A H53A 0.9600
C53A H53B 0.9600
C53A H53C 0.9600
C54A H54A 0.9600
C54A H54B 0.9600
C54A H54C 0.9600
C52B H52D 0.9600
C52B H52E 0.9600
C52B H52F 0.9600
C53B H53D 0.9600
C53B H53E 0.9600
C53B H53F 0.9600
C54B H54D 0.9600
C54B H54E 0.9600
C54B H54F 0.9600
